data_2212636
loop_
_publ_author_name
'Wang, Min'
'Hu, Bo'
'Deng, Xiao-Tao'
'Wang, Cheng-Gang'

_publ_section_title
\m-Oxalato-\k^4^<i>O</i>,<i>O</i>':<i>O</i>'',<i>O</i>'''-bis[chloro(1,10-phenanthroline-\k^2^<i>N</i>,<i>N</i>')copper(II)]
_journal_coeditor_code LH2306
_journal_issue 3
_journal_name_full 'Acta Crystallographica Section E'
_journal_page_first m710
_journal_page_last m711
_journal_paper_doi 10.1107/S1600536807005806
_journal_volume 63
_journal_year 2007
_chemical_formula_iupac '[Cu2 (C2 O4) Cl2 (C12 H8 N2)2]'
_chemical_formula_moiety 'C26 H16 Cl2 Cu2 N4 O4 '
_chemical_formula_sum 'C26 H16 Cl2 Cu2 N4 O4'
_chemical_formula_weight 646.30
_chemical_name_systematic
;
\m-Oxalato-\k^4^O,O':O'',O'''-bis[chloro(1,10-phenanthroline-
\k^2^N,N')copper(II)]
;
_space_group_IT_number 14
_symmetry_cell_setting monoclinic
_symmetry_space_group_name_Hall '-P 2ybc'
_symmetry_space_group_name_H-M 'P 1 21/c 1'
_atom_sites_solution_hydrogens geom
_atom_sites_solution_primary direct
_atom_sites_solution_secondary difmap
_audit_creation_method SHELXL-97
_cell_angle_alpha 90.00
_cell_angle_beta 119.472(5)
_cell_angle_gamma 90.00
_cell_formula_units_Z 2
_cell_length_a 8.6169(9)
_cell_length_b 11.8268(13)
_cell_length_c 13.3380(11)
_cell_measurement_reflns_used 2782
_cell_measurement_temperature 299(2)
_cell_measurement_theta_max 24.41
_cell_measurement_theta_min 2.46
_cell_volume 1183.4(2)
_computing_cell_refinement 'SAINT (Bruker, 2000)'
_computing_data_collection 'SMART (Bruker, 2000)'
_computing_data_reduction SAINT
_computing_molecular_graphics 'PLATON (Spek, 2003)'
_computing_publication_material SHELXTL
_computing_structure_refinement SHELXTL
_computing_structure_solution 'SHELXTL (Bruker, 2000)'
_diffrn_ambient_temperature 299(2)
_diffrn_measured_fraction_theta_full 0.987
_diffrn_measured_fraction_theta_max 0.987
_diffrn_measurement_device_type 'Bruker APEX CCD'
_diffrn_measurement_method '\f and \w'
_diffrn_radiation_monochromator graphite
_diffrn_radiation_source 'fine-focus sealed tube'
_diffrn_radiation_type MoK\a
_diffrn_radiation_wavelength 0.71073
_diffrn_reflns_av_R_equivalents 0.0355
_diffrn_reflns_av_sigmaI/netI 0.0335
_diffrn_reflns_limit_h_max 11
_diffrn_reflns_limit_h_min -11
_diffrn_reflns_limit_k_max 15
_diffrn_reflns_limit_k_min -15
_diffrn_reflns_limit_l_max 17
_diffrn_reflns_limit_l_min -17
_diffrn_reflns_number 11183
_diffrn_reflns_theta_full 27.75
_diffrn_reflns_theta_max 27.75
_diffrn_reflns_theta_min 2.72
_exptl_absorpt_coefficient_mu 2.068
_exptl_absorpt_correction_T_max 0.6825
_exptl_absorpt_correction_T_min 0.6591
_exptl_absorpt_correction_type multi-scan
_exptl_absorpt_process_details '(SADABS; Sheldrick, 2001)'
_exptl_crystal_colour 'dark green'
_exptl_crystal_density_diffrn 1.814
_exptl_crystal_density_method 'not measured'
_exptl_crystal_description block
_exptl_crystal_F_000 648
_exptl_crystal_size_max 0.22
_exptl_crystal_size_mid 0.20
_exptl_crystal_size_min 0.20
_refine_diff_density_max 0.597
_refine_diff_density_min -0.298
_refine_ls_extinction_method none
_refine_ls_goodness_of_fit_ref 1.081
_refine_ls_hydrogen_treatment constr
_refine_ls_matrix_type full
_refine_ls_number_parameters 172
_refine_ls_number_reflns 2755
_refine_ls_restrained_S_all 1.081
_refine_ls_R_factor_all 0.0548
_refine_ls_R_factor_gt 0.0433
_refine_ls_shift/su_max 0.001
_refine_ls_shift/su_mean 0.000
_refine_ls_structure_factor_coef Fsqd
_refine_ls_weighting_details 'calc w=1/[\s^2^(Fo^2^)+(0.052P)^2^+0.5154P] where P=(Fo^2^+2Fc^2^)/3'
_refine_ls_weighting_scheme calc
_refine_ls_wR_factor_gt 0.0995
_refine_ls_wR_factor_ref 0.1051
_reflns_number_gt 2278
_reflns_number_total 2755
_reflns_threshold_expression I>2\s(I)
_cod_data_source_file lh2306.cif
_cod_data_source_block I
_cod_depositor_comments
;
The following automatic conversions were performed:
'_symmetry_cell_setting' value 'Monoclinic' changed to 'monoclinic'
according to '/home/saulius/struct/CIF-dictionaries/cif_core.dic'
dictionary named 'cif_core.dic' version 2.4.1 from 2010-06-29.

Automatic conversion script
Id: cif_fix_enum 1527 2010-12-29 10:47:43Z saulius 

The following automatic conversions were performed:

'_symmetry_cell_setting' value 'Monoclinic' changed to 'monoclinic'
according to /home/saulius/struct/CIF-dictionaries/cif_core.dic
dictionary named 'cif_core.dic' version 2.4.1 from 2010-06-29.

Automatic conversion script
Id: cif_fix_values 1715 2011-07-08 13:25:40Z adriana 
;
_cod_original_sg_symbol_H-M 'P 21/c'
_cod_database_code 2212636
_cod_database_fobs_code 2212636

loop_
_symmetry_equiv_pos_as_xyz
'x, y, z'
'-x, y+1/2, -z+1/2'
'-x, -y, -z'
'x, -y-1/2, z-1/2'

loop_
_atom_site_type_symbol
_atom_site_label
_atom_site_fract_x
_atom_site_fract_y
_atom_site_fract_z
_atom_site_U_iso_or_equiv
_atom_site_adp_type
_atom_site_calc_flag
_atom_site_refinement_flags
_atom_site_occupancy
Cu Cu1 0.86579(5) 0.55629(3) 0.27657(3) 0.03500(14) Uani d . 1
Cl Cl1 1.10004(10) 0.61446(7) 0.25740(8) 0.0464(2) Uani d . 1
N N1 0.6366(3) 0.46381(19) 0.1958(2) 0.0328(5) Uani d . 1
N N2 0.7003(3) 0.68037(19) 0.1829(2) 0.0322(5) Uani d . 1
O O1 0.9975(3) 0.43279(17) 0.38251(19) 0.0432(5) Uani d . 1
O O2 0.8810(3) 0.62218(17) 0.43497(18) 0.0404(5) Uani d . 1
C C1 0.6111(5) 0.3530(3) 0.1984(3) 0.0402(7) Uani d . 1
H H1 0.7079 0.3072 0.2448 0.048 Uiso calc R 1
C C2 0.4430(5) 0.3034(3) 0.1336(3) 0.0442(8) Uani d . 1
H H2 0.4301 0.2257 0.1372 0.053 Uiso calc R 1
C C3 0.2981(5) 0.3682(3) 0.0650(3) 0.0431(8) Uani d . 1
H H3 0.1863 0.3353 0.0222 0.052 Uiso calc R 1
C C4 0.3202(4) 0.4864(3) 0.0600(3) 0.0358(7) Uani d . 1
C C5 0.1808(4) 0.5632(3) -0.0088(3) 0.0419(8) Uani d . 1
H H5 0.0658 0.5355 -0.0540 0.050 Uiso calc R 1
C C6 0.2108(4) 0.6748(3) -0.0103(3) 0.0418(7) Uani d . 1
H H6 0.1161 0.7228 -0.0549 0.050 Uiso calc R 1
C C7 0.3873(4) 0.7205(3) 0.0559(3) 0.0343(6) Uani d . 1
C C8 0.4324(5) 0.8347(3) 0.0558(3) 0.0421(7) Uani d . 1
H H8 0.3440 0.8877 0.0141 0.050 Uiso calc R 1
C C9 0.6059(5) 0.8674(3) 0.1170(3) 0.0445(8) Uani d . 1
H H9 0.6362 0.9429 0.1175 0.053 Uiso calc R 1
C C10 0.7376(4) 0.7883(3) 0.1787(3) 0.0401(7) Uani d . 1
H H10 0.8558 0.8118 0.2184 0.048 Uiso calc R 1
C C11 0.5274(4) 0.6469(2) 0.1225(2) 0.0298(6) Uani d . 1
C C12 0.4927(4) 0.5285(2) 0.1269(2) 0.0300(6) Uani d . 1
C C13 1.0343(4) 0.4452(2) 0.4855(3) 0.0315(6) Uani d . 1

loop_
_atom_site_aniso_label
_atom_site_aniso_U_11
_atom_site_aniso_U_22
_atom_site_aniso_U_33
_atom_site_aniso_U_12
_atom_site_aniso_U_13
_atom_site_aniso_U_23
Cu1 0.0341(2) 0.0320(2) 0.0322(2) 0.00337(14) 0.01117(17) 0.00577(15)
Cl1 0.0347(4) 0.0465(5) 0.0510(5) -0.0054(3) 0.0157(4) 0.0000(4)
N1 0.0366(13) 0.0281(12) 0.0341(14) -0.0009(9) 0.0176(11) 0.0018(10)
N2 0.0309(12) 0.0301(12) 0.0293(13) -0.0010(9) 0.0100(10) 0.0053(10)
O1 0.0545(14) 0.0367(12) 0.0357(13) 0.0162(10) 0.0202(11) 0.0054(9)
O2 0.0494(13) 0.0308(11) 0.0340(12) 0.0140(9) 0.0151(10) 0.0061(9)
C1 0.0519(19) 0.0315(15) 0.0428(19) 0.0023(13) 0.0275(16) 0.0029(13)
C2 0.062(2) 0.0296(15) 0.050(2) -0.0131(15) 0.0345(18) -0.0077(14)
C3 0.0464(18) 0.0445(18) 0.045(2) -0.0159(15) 0.0276(16) -0.0094(15)
C4 0.0377(16) 0.0392(15) 0.0360(17) -0.0080(13) 0.0224(14) -0.0064(13)
C5 0.0301(15) 0.055(2) 0.0376(18) -0.0063(14) 0.0145(14) -0.0011(15)
C6 0.0326(15) 0.0514(19) 0.0371(18) 0.0062(14) 0.0138(14) 0.0069(15)
C7 0.0343(15) 0.0383(15) 0.0291(16) 0.0030(12) 0.0147(13) 0.0045(12)
C8 0.0462(18) 0.0352(16) 0.0392(19) 0.0078(13) 0.0167(15) 0.0114(13)
C9 0.0520(19) 0.0303(15) 0.045(2) -0.0014(13) 0.0186(16) 0.0085(14)
C10 0.0383(16) 0.0365(16) 0.0355(17) -0.0067(13) 0.0105(14) 0.0045(13)
C11 0.0318(14) 0.0320(14) 0.0259(15) -0.0023(11) 0.0144(12) -0.0003(11)
C12 0.0338(14) 0.0317(14) 0.0273(15) -0.0030(11) 0.0172(12) -0.0007(11)
C13 0.0286(14) 0.0271(13) 0.0352(17) 0.0017(11) 0.0130(13) 0.0018(12)

loop_
_atom_type_symbol
_atom_type_description
_atom_type_scat_dispersion_real
_atom_type_scat_dispersion_imag
_atom_type_scat_source
C C 0.0030 0.0020 'International Tables Vol C Tables 4.2.6.8 and 6.1.1.4'
H H 0.0000 0.0000 'International Tables Vol C Tables 4.2.6.8 and 6.1.1.4'
Cl Cl 0.1480 0.1590 'International Tables Vol C Tables 4.2.6.8 and 6.1.1.4'
Cu Cu 0.3200 1.2650 'International Tables Vol C Tables 4.2.6.8 and 6.1.1.4'
N N 0.0060 0.0030 'International Tables Vol C Tables 4.2.6.8 and 6.1.1.4'
O O 0.0110 0.0060 'International Tables Vol C Tables 4.2.6.8 and 6.1.1.4'

loop_
_geom_angle_atom_site_label_1
_geom_angle_atom_site_label_2
_geom_angle_atom_site_label_3
_geom_angle_site_symmetry_1
_geom_angle_site_symmetry_3
_geom_angle
_geom_angle_publ_flag
O1 Cu1 N2 . . 168.53(10) yes
O1 Cu1 N1 . . 92.76(10) yes
N2 Cu1 N1 . . 81.72(9) yes
O1 Cu1 O2 . . 80.29(8) yes
N2 Cu1 O2 . . 91.59(9) yes
N1 Cu1 O2 . . 106.43(10) yes
O1 Cu1 Cl1 . . 94.34(8) ?
N2 Cu1 Cl1 . . 96.18(7) ?
N1 Cu1 Cl1 . . 142.06(8) ?
O2 Cu1 Cl1 . . 111.51(7) ?
C1 N1 C12 . . 117.7(3) ?
C1 N1 Cu1 . . 130.0(2) ?
C12 N1 Cu1 . . 112.28(18) ?
C10 N2 C11 . . 118.3(2) ?
C10 N2 Cu1 . . 128.4(2) ?
C11 N2 Cu1 . . 113.17(18) ?
C13 O1 Cu1 . . 116.47(18) ?
C13 O2 Cu1 3_766 . 109.10(18) ?
N1 C1 C2 . . 122.0(3) ?
N1 C1 H1 . . 119.0 ?
C2 C1 H1 . . 119.0 ?
C3 C2 C1 . . 120.5(3) ?
C3 C2 H2 . . 119.8 ?
C1 C2 H2 . . 119.8 ?
C2 C3 C4 . . 119.1(3) ?
C2 C3 H3 . . 120.5 ?
C4 C3 H3 . . 120.5 ?
C12 C4 C3 . . 116.6(3) ?
C12 C4 C5 . . 118.7(3) ?
C3 C4 C5 . . 124.7(3) ?
C6 C5 C4 . . 121.9(3) ?
C6 C5 H5 . . 119.1 ?
C4 C5 H5 . . 119.1 ?
C5 C6 C7 . . 120.8(3) ?
C5 C6 H6 . . 119.6 ?
C7 C6 H6 . . 119.6 ?
C11 C7 C8 . . 116.5(3) ?
C11 C7 C6 . . 118.6(3) ?
C8 C7 C6 . . 124.8(3) ?
C9 C8 C7 . . 119.7(3) ?
C9 C8 H8 . . 120.2 ?
C7 C8 H8 . . 120.2 ?
C8 C9 C10 . . 120.1(3) ?
C8 C9 H9 . . 119.9 ?
C10 C9 H9 . . 119.9 ?
N2 C10 C9 . . 122.1(3) ?
N2 C10 H10 . . 119.0 ?
C9 C10 H10 . . 119.0 ?
N2 C11 C7 . . 123.2(3) ?
N2 C11 C12 . . 116.7(2) ?
C7 C11 C12 . . 120.1(3) ?
N1 C12 C4 . . 124.1(3) ?
N1 C12 C11 . . 115.9(3) ?
C4 C12 C11 . . 119.9(3) ?
O2 C13 O1 3_766 . 125.9(3) ?
O2 C13 C13 3_766 3_766 117.4(3) ?
O1 C13 C13 . 3_766 116.7(3) ?

loop_
_geom_bond_atom_site_label_1
_geom_bond_atom_site_label_2
_geom_bond_site_symmetry_2
_geom_bond_distance
_geom_bond_publ_flag
Cu1 O1 . 1.960(2) yes
Cu1 N2 . 1.999(2) yes
Cu1 N1 . 2.041(2) yes
Cu1 O2 . 2.194(2) yes
Cu1 Cl1 . 2.2629(9) yes
N1 C1 . 1.333(4) ?
N1 C12 . 1.358(4) ?
N2 C10 . 1.324(4) ?
N2 C11 . 1.358(4) ?
O1 C13 . 1.257(4) ?
O2 C13 3_766 1.238(3) ?
C1 C2 . 1.398(5) ?
C1 H1 . 0.9300 ?
C2 C3 . 1.363(5) ?
C2 H2 . 0.9300 ?
C3 C4 . 1.416(4) ?
C3 H3 . 0.9300 ?
C4 C12 . 1.396(4) ?
C4 C5 . 1.423(4) ?
C5 C6 . 1.347(4) ?
C5 H5 . 0.9300 ?
C6 C7 . 1.436(4) ?
C6 H6 . 0.9300 ?
C7 C11 . 1.396(4) ?
C7 C8 . 1.406(4) ?
C8 C9 . 1.360(5) ?
C8 H8 . 0.9300 ?
C9 C10 . 1.386(4) ?
C9 H9 . 0.9300 ?
C10 H10 . 0.9300 ?
C11 C12 . 1.438(4) ?
C13 O2 3_766 1.238(3) ?
C13 C13 3_766 1.550(5) ?

loop_
_geom_torsion_atom_site_label_1
_geom_torsion_atom_site_label_2
_geom_torsion_atom_site_label_3
_geom_torsion_atom_site_label_4
_geom_torsion_site_symmetry_4
_geom_torsion
O1 Cu1 N1 C1 . -15.1(3)
N2 Cu1 N1 C1 . 175.0(3)
O2 Cu1 N1 C1 . -95.8(3)
Cl1 Cu1 N1 C1 . 85.5(3)
O1 Cu1 N1 C12 . 167.2(2)
N2 Cu1 N1 C12 . -2.7(2)
O2 Cu1 N1 C12 . 86.5(2)
Cl1 Cu1 N1 C12 . -92.2(2)
O1 Cu1 N2 C10 . 118.3(5)
N1 Cu1 N2 C10 . -179.9(3)
O2 Cu1 N2 C10 . 73.7(3)
Cl1 Cu1 N2 C10 . -38.1(3)
O1 Cu1 N2 C11 . -57.4(6)
N1 Cu1 N2 C11 . 4.3(2)
O2 Cu1 N2 C11 . -102.0(2)
Cl1 Cu1 N2 C11 . 146.12(19)
N2 Cu1 O1 C13 . -47.2(6)
N1 Cu1 O1 C13 . -108.0(2)
O2 Cu1 O1 C13 . -1.8(2)
Cl1 Cu1 O1 C13 . 109.3(2)
O1 Cu1 O2 C13 3_766 1.5(2)
N2 Cu1 O2 C13 3_766 173.4(2)
N1 Cu1 O2 C13 3_766 91.5(2)
Cl1 Cu1 O2 C13 3_766 -89.37(19)
C12 N1 C1 C2 . -0.2(5)
Cu1 N1 C1 C2 . -177.8(2)
N1 C1 C2 C3 . -0.3(5)
C1 C2 C3 C4 . 0.3(5)
C2 C3 C4 C12 . 0.2(4)
C2 C3 C4 C5 . 179.2(3)
C12 C4 C5 C6 . -0.5(5)
C3 C4 C5 C6 . -179.5(3)
C4 C5 C6 C7 . 1.6(5)
C5 C6 C7 C11 . -0.3(5)
C5 C6 C7 C8 . 177.2(3)
C11 C7 C8 C9 . 1.3(5)
C6 C7 C8 C9 . -176.3(3)
C7 C8 C9 C10 . 0.3(5)
C11 N2 C10 C9 . 1.3(5)
Cu1 N2 C10 C9 . -174.2(3)
C8 C9 C10 N2 . -1.7(5)
C10 N2 C11 C7 . 0.4(4)
Cu1 N2 C11 C7 . 176.6(2)
C10 N2 C11 C12 . 178.5(3)
Cu1 N2 C11 C12 . -5.3(3)
C8 C7 C11 N2 . -1.6(4)
C6 C7 C11 N2 . 176.0(3)
C8 C7 C11 C12 . -179.8(3)
C6 C7 C11 C12 . -2.1(4)
C1 N1 C12 C4 . 0.7(4)
Cu1 N1 C12 C4 . 178.7(2)
C1 N1 C12 C11 . -177.3(3)
Cu1 N1 C12 C11 . 0.7(3)
C3 C4 C12 N1 . -0.7(4)
C5 C4 C12 N1 . -179.8(3)
C3 C4 C12 C11 . 177.2(3)
C5 C4 C12 C11 . -1.9(4)
N2 C11 C12 N1 . 3.0(4)
C7 C11 C12 N1 . -178.7(3)
N2 C11 C12 C4 . -175.1(3)
C7 C11 C12 C4 . 3.2(4)
Cu1 O1 C13 O2 3_766 -178.6(2)
Cu1 O1 C13 C13 3_766 1.9(4)
